data_4331356
loop_
_publ_author_name
'Weiwei Ju'
'Deng Zhang'
'Dunru Zhu'
'Yan Xu'

_publ_section_title
;
 l- and d-[Ln(HCO2)(SO4)(H2O)]n (Ln = La, Ce, Pr, Nd, and Eu): Chiral
 Enantiomerically 3D Architectures Constructed by Double -[Ln-O]n- Helices
;
_journal_name_full 'Inorganic Chemistry'
_journal_page_first 13373
_journal_page_last 13379
_journal_paper_doi 10.1021/ic302134m
_journal_volume 51
_journal_year 2012
_chemical_formula_sum 'C H3 Ce O7 S'
_chemical_formula_weight 299.21
_chemical_name_systematic
; 
 ? 
;
_space_group_IT_number 76
_symmetry_cell_setting tetragonal
_symmetry_space_group_name_Hall 'P 4w'
_symmetry_space_group_name_H-M 'P 41'
_atom_sites_solution_hydrogens geom
_atom_sites_solution_primary direct
_atom_sites_solution_secondary difmap
_audit_creation_method SHELXL-97
_cell_angle_alpha 90.00
_cell_angle_beta 90.00
_cell_angle_gamma 90.00
_cell_formula_units_Z 4
_cell_length_a 6.9951(3)
_cell_length_b 6.9951(3)
_cell_length_c 11.7739(10)
_cell_measurement_reflns_used 1237
_cell_measurement_temperature 293(2)
_cell_measurement_theta_max 23.10
_cell_measurement_theta_min 2.00
_cell_volume 576.11(6)
_computing_cell_refinement 'SAINT (Bruker, 2005)'
_computing_data_collection 'APEX2 (Bruker, 2005)'
_computing_data_reduction SAINT
_computing_molecular_graphics SHELXTL
_computing_publication_material SHELXTL
_computing_structure_refinement 'SHELXL-97 (Sheldrick, 1997)'
_computing_structure_solution 'SHELXS-97 (Sheldrick, 1990)'
_diffrn_ambient_temperature 293(2)
_diffrn_measured_fraction_theta_full 1.000
_diffrn_measured_fraction_theta_max 1.000
_diffrn_measurement_device_type 'Bruker Apex2 CCD'
_diffrn_measurement_method '\w scans'
_diffrn_radiation_monochromator graphite
_diffrn_radiation_source 'fine-focus sealed tube'
_diffrn_radiation_type MoK\a
_diffrn_radiation_wavelength 0.71073
_diffrn_reflns_av_R_equivalents 0.0237
_diffrn_reflns_av_sigmaI/netI 0.0304
_diffrn_reflns_limit_h_max 8
_diffrn_reflns_limit_h_min -8
_diffrn_reflns_limit_k_max 8
_diffrn_reflns_limit_k_min -4
_diffrn_reflns_limit_l_max 14
_diffrn_reflns_limit_l_min -14
_diffrn_reflns_number 3147
_diffrn_reflns_theta_full 25.99
_diffrn_reflns_theta_max 25.99
_diffrn_reflns_theta_min 2.91
_exptl_absorpt_coefficient_mu 8.243
_exptl_absorpt_correction_T_max 0.4379
_exptl_absorpt_correction_T_min 0.3915
_exptl_absorpt_correction_type multi-scan
_exptl_crystal_colour Clorless
_exptl_crystal_density_diffrn 3.450
_exptl_crystal_description 'tetragonal pyramid'
_exptl_crystal_F_000 556
_exptl_crystal_size_max 0.14
_exptl_crystal_size_mid 0.12
_exptl_crystal_size_min 0.12
_refine_diff_density_max 0.461
_refine_diff_density_min -0.580
_refine_diff_density_rms 0.123
_refine_ls_abs_structure_details 'Flack H D (1983), Acta Cryst. A39, 876-881'
_refine_ls_abs_structure_Flack -0.027(17)
_refine_ls_extinction_coef 0.0913(17)
_refine_ls_extinction_expression Fc^*^=kFc[1+0.001xFc^2^\l^3^/sin(2\q)]^-1/4^
_refine_ls_extinction_method SHELXL
_refine_ls_goodness_of_fit_ref 1.044
_refine_ls_hydrogen_treatment mixed
_refine_ls_matrix_type full
_refine_ls_number_parameters 101
_refine_ls_number_reflns 1130
_refine_ls_number_restraints 7
_refine_ls_restrained_S_all 1.043
_refine_ls_R_factor_all 0.0144
_refine_ls_R_factor_gt 0.0143
_refine_ls_shift/su_max 0.001
_refine_ls_shift/su_mean 0.000
_refine_ls_structure_factor_coef Fsqd
_refine_ls_weighting_details 'calc w=1/[\s^2^(Fo^2^)+(0.0100P)^2^+0.0000P] where P=(Fo^2^+2Fc^2^)/3'
_refine_ls_weighting_scheme calc
_refine_ls_wR_factor_gt 0.0336
_refine_ls_wR_factor_ref 0.0337
_reflns_number_gt 1124
_reflns_number_total 1130
_reflns_threshold_expression >2sigma(I)
_cod_data_source_file ic302134m_si_001_07.cif
_cod_data_source_block 7
_cod_depositor_comments
;
The following automatic conversions were performed:

'_exptl_absorpt_correction_type' value 'multi-scans' was replaced
with the value 'multi-scan' as specified in the replacement file
'src/cod-tools/trunk/data/replacement-values/replacement_values.lst'.

Automatic conversion script
Id: cif_fix_values 5376 2017-05-30 11:51:03Z andrius 
;
_cod_database_code 4331356

loop_
_symmetry_equiv_pos_as_xyz
'x, y, z'
'-x, -y, z+1/2'
'-y, x, z+1/4'
'y, -x, z+3/4'

loop_
_atom_site_label
_atom_site_type_symbol
_atom_site_fract_x
_atom_site_fract_y
_atom_site_fract_z
_atom_site_U_iso_or_equiv
_atom_site_adp_type
_atom_site_occupancy
_atom_site_symmetry_multiplicity
_atom_site_calc_flag
_atom_site_refinement_flags
Ce1 Ce -0.61111(3) -0.13796(3) -0.02996(4) 0.00991(10) Uani 1 1 d D
S1 S -1.11383(13) -0.25658(13) 0.02836(8) 0.0099(2) Uani 1 1 d .
O1 O -0.9628(4) -0.1165(4) -0.0002(2) 0.0149(6) Uani 1 1 d .
O2 O -1.0480(5) -0.3766(4) 0.1217(3) 0.0212(7) Uani 1 1 d .
O3 O -1.1560(5) -0.3755(4) -0.0712(3) 0.0244(8) Uani 1 1 d .
O4 O -1.2876(4) -0.1589(4) 0.0645(3) 0.0204(7) Uani 1 1 d .
O5 O -0.6450(4) 0.2034(4) 0.0554(3) 0.0201(7) Uani 1 1 d .
O6 O -0.6523(4) 0.5175(4) 0.0449(3) 0.0181(6) Uani 1 1 d .
C1 C -0.6017(6) 0.3546(6) 0.0070(4) 0.0186(10) Uani 1 1 d D
H1A H -0.533(7) 0.342(7) -0.061(3) 0.022 Uiso 1 1 d D
O1W O -0.7487(4) 0.0657(5) -0.1863(3) 0.0248(8) Uani 1 1 d D
H1WB H -0.868(3) 0.059(7) -0.189(4) 0.037 Uiso 1 1 d D
H1WA H -0.689(5) 0.078(7) -0.245(2) 0.037 Uiso 1 1 d D

loop_
_atom_site_aniso_label
_atom_site_aniso_U_11
_atom_site_aniso_U_22
_atom_site_aniso_U_33
_atom_site_aniso_U_23
_atom_site_aniso_U_13
_atom_site_aniso_U_12
Ce1 0.01022(13) 0.01046(13) 0.00904(13) 0.00060(9) 0.00090(9) -0.00105(7)
S1 0.0085(4) 0.0119(5) 0.0093(5) 0.0005(4) -0.0012(4) -0.0004(3)
O1 0.0135(14) 0.0159(14) 0.0151(16) -0.0016(11) 0.0015(11) -0.0032(11)
O2 0.0242(18) 0.0210(17) 0.0184(18) 0.0047(13) -0.0052(13) 0.0022(14)
O3 0.033(2) 0.0289(19) 0.0111(19) -0.0027(12) 0.0014(13) -0.0148(15)
O4 0.0135(15) 0.0246(17) 0.0232(18) 0.0023(13) 0.0040(13) 0.0072(13)
O5 0.0298(18) 0.0131(16) 0.0174(16) 0.0011(13) 0.0034(13) -0.0037(13)
O6 0.0213(16) 0.0130(14) 0.0200(16) 0.0000(13) 0.0050(13) -0.0011(12)
C1 0.025(3) 0.014(2) 0.017(2) 0.0009(16) 0.0039(18) 0.0000(18)
O1W 0.0129(16) 0.039(2) 0.0224(18) 0.0121(16) -0.0015(14) 0.0012(15)

loop_
_atom_type_symbol
_atom_type_description
_atom_type_scat_dispersion_real
_atom_type_scat_dispersion_imag
_atom_type_scat_source
C C 0.0033 0.0016 'International Tables Vol C Tables 4.2.6.8 and 6.1.1.4'
H H 0.0000 0.0000 'International Tables Vol C Tables 4.2.6.8 and 6.1.1.4'
O O 0.0106 0.0060 'International Tables Vol C Tables 4.2.6.8 and 6.1.1.4'
S S 0.1246 0.1234 'International Tables Vol C Tables 4.2.6.8 and 6.1.1.4'
Ce Ce -0.2486 2.6331 'International Tables Vol C Tables 4.2.6.8 and 6.1.1.4'

loop_
_geom_angle_atom_site_label_1
_geom_angle_atom_site_label_2
_geom_angle_atom_site_label_3
_geom_angle
_geom_angle_site_symmetry_1
_geom_angle_site_symmetry_3
O2 Ce1 O3 122.47(11) 4_544 3_465
O2 Ce1 O1 135.48(10) 4_544 .
O3 Ce1 O1 79.91(10) 3_465 .
O2 Ce1 O1W 66.47(10) 4_544 .
O3 Ce1 O1W 138.05(11) 3_465 .
O1 Ce1 O1W 72.02(10) . .
O2 Ce1 O4 68.29(11) 4_544 1_655
O3 Ce1 O4 65.91(10) 3_465 1_655
O1 Ce1 O4 145.78(10) . 1_655
O1W Ce1 O4 134.18(11) . 1_655
O2 Ce1 O6 138.51(11) 4_544 1_545
O3 Ce1 O6 66.89(11) 3_465 1_545
O1 Ce1 O6 84.15(8) . 1_545
O1W Ce1 O6 137.28(11) . 1_545
O4 Ce1 O6 84.01(9) 1_655 1_545
O2 Ce1 O5 75.54(11) 4_544 .
O3 Ce1 O5 69.99(10) 3_465 .
O1 Ce1 O5 78.48(8) . .
O1W Ce1 O5 74.26(11) . .
O4 Ce1 O5 87.96(10) 1_655 .
O6 Ce1 O5 135.61(10) 1_545 .
O2 Ce1 O6 72.31(10) 4_544 4_444
O3 Ce1 O6 138.68(10) 3_465 4_444
O1 Ce1 O6 118.16(9) . 4_444
O1W Ce1 O6 82.86(11) . 4_444
O4 Ce1 O6 90.37(10) 1_655 4_444
O6 Ce1 O6 77.84(9) 1_545 4_444
O5 Ce1 O6 145.95(9) . 4_444
O2 Ce1 O5 106.23(10) 4_544 4_444
O3 Ce1 O5 130.49(11) 3_465 4_444
O1 Ce1 O5 70.75(9) . 4_444
O1W Ce1 O5 67.76(11) . 4_444
O4 Ce1 O5 133.85(10) 1_655 4_444
O6 Ce1 O5 71.12(10) 1_545 4_444
O5 Ce1 O5 136.68(12) . 4_444
O6 Ce1 O5 47.42(9) 4_444 4_444
O2 S1 O4 108.25(19) . .
O2 S1 O3 109.84(19) . .
O4 S1 O3 109.4(2) . .
O2 S1 O1 109.11(18) . .
O4 S1 O1 110.54(16) . .
O3 S1 O1 109.72(17) . .
S1 O1 Ce1 134.23(16) . .
S1 O2 Ce1 158.7(2) . 3_455
S1 O3 Ce1 143.96(18) . 4_444
S1 O4 Ce1 130.2(2) . 1_455
C1 O5 Ce1 125.7(3) . .
C1 O5 Ce1 93.2(3) . 3_465
Ce1 O5 Ce1 138.30(12) . 3_465
C1 O6 Ce1 133.2(3) . 1_565
C1 O6 Ce1 97.0(3) . 3_465
Ce1 O6 Ce1 129.45(12) 1_565 3_465
O5 C1 O6 122.3(4) . .
O5 C1 H1A 116(3) . .
O6 C1 H1A 122(3) . .
Ce1 O1W H1WB 112(2) . .
Ce1 O1W H1WA 119(2) . .
H1WB O1W H1WA 119(3) . .

loop_
_geom_bond_atom_site_label_1
_geom_bond_atom_site_label_2
_geom_bond_distance
_geom_bond_site_symmetry_2
Ce1 O2 2.392(3) 4_544
Ce1 O3 2.463(4) 3_465
Ce1 O1 2.490(3) .
Ce1 O1W 2.519(3) .
Ce1 O4 2.526(3) 1_655
Ce1 O6 2.583(3) 1_545
Ce1 O5 2.602(3) .
Ce1 O6 2.686(3) 4_444
Ce1 O5 2.783(3) 4_444
S1 O2 1.458(3) .
S1 O4 1.458(3) .
S1 O3 1.467(4) .
S1 O1 1.479(3) .
O2 Ce1 2.392(3) 3_455
O3 Ce1 2.463(4) 4_444
O4 Ce1 2.526(3) 1_455
O5 C1 1.239(5) .
O5 Ce1 2.783(3) 3_465
O6 C1 1.273(5) .
O6 Ce1 2.583(3) 1_565
O6 Ce1 2.686(3) 3_465
C1 H1A 0.94(2) .
O1W H1WB 0.840(17) .
O1W H1WA 0.813(17) .
